data_3000245
loop_
_publ_author_name
'Rodriguez Velamazan'

_publ_section_title
;
 Structural Insights into the Two-Step Spin-Crossover Compound
 Fe(3,4-dimethyl-pyridine)2[Ag(CN)2]2
;
_journal_name_full Crystals
_journal_page_first 316
_journal_volume 9(6)
_journal_year 2019
_chemical_formula_sum 'C18 H18 Ag2 Fe N6'
_chemical_formula_weight 589.97
_space_group_IT_number 14
_space_group_name_Hall '-P 2ybc'
_space_group_name_H-M_alt 'P 1 21/c 1'
_symmetry_cell_setting monoclinic
_symmetry_space_group_name_Hall '-P 2ybc'
_symmetry_space_group_name_H-M 'P 1 21/c 1'
_atom_sites_solution_hydrogens geom
_atom_sites_solution_primary direct
_atom_sites_solution_secondary difmap
_audit_creation_method SHELXL-97
_cell_angle_alpha 90.00
_cell_angle_beta 91.4390(10)
_cell_angle_gamma 90.00
_cell_formula_units_Z 4
_cell_length_a 10.0093(8)
_cell_length_b 15.0039(11)
_cell_length_c 14.8435(11)
_cell_measurement_reflns_used 3041
_cell_measurement_temperature 298(2)
_cell_measurement_theta_max 23.70
_cell_measurement_theta_min 2.45
_cell_volume 2228.5(3)
_computing_cell_refinement 'Bruker SMART'
_computing_data_collection 'Bruker SMART'
_computing_data_reduction 'Bruker SAINT'
_computing_molecular_graphics 'Bruker SHELXTL'
_computing_publication_material 'Bruker SHELXTL'
_computing_structure_refinement 'SHELXL-97 (Sheldrick, 1997)'
_computing_structure_solution 'SHELXS-97 (Sheldrick, 1990)'
_diffrn_ambient_temperature 298(2)
_diffrn_detector_area_resol_mean 8.333
_diffrn_measured_fraction_theta_full 0.999
_diffrn_measured_fraction_theta_max 0.999
_diffrn_measurement_device_type 'CCD area detector'
_diffrn_measurement_method 'phi and omega scans'
_diffrn_radiation_monochromator graphite
_diffrn_radiation_source 'fine-focus sealed tube'
_diffrn_radiation_type MoK\a
_diffrn_radiation_wavelength 0.71073
_diffrn_reflns_av_R_equivalents 0.0233
_diffrn_reflns_av_sigmaI/netI 0.0252
_diffrn_reflns_limit_h_max 10
_diffrn_reflns_limit_h_min -11
_diffrn_reflns_limit_k_max 17
_diffrn_reflns_limit_k_min -16
_diffrn_reflns_limit_l_max 13
_diffrn_reflns_limit_l_min -16
_diffrn_reflns_number 10391
_diffrn_reflns_theta_full 23.76
_diffrn_reflns_theta_max 23.76
_diffrn_reflns_theta_min 1.93
_diffrn_standards_decay_% 0
_exptl_absorpt_coefficient_mu 2.396
_exptl_absorpt_correction_T_max 0.8896
_exptl_absorpt_correction_T_min 0.6724
_exptl_absorpt_correction_type empirical
_exptl_absorpt_process_details 'SADABS; sheldrick 1996'
_exptl_crystal_colour colorless
_exptl_crystal_density_diffrn 1.758
_exptl_crystal_density_method 'not measured'
_exptl_crystal_description monoclinic
_exptl_crystal_F_000 1152
_exptl_crystal_size_max 0.18
_exptl_crystal_size_mid 0.13
_exptl_crystal_size_min 0.05
_refine_diff_density_max 0.696
_refine_diff_density_min -0.345
_refine_diff_density_rms 0.066
_refine_ls_extinction_method none
_refine_ls_goodness_of_fit_ref 1.038
_refine_ls_hydrogen_treatment constr
_refine_ls_matrix_type full
_refine_ls_number_parameters 248
_refine_ls_number_reflns 3404
_refine_ls_number_restraints 0
_refine_ls_restrained_S_all 1.038
_refine_ls_R_factor_all 0.0420
_refine_ls_R_factor_gt 0.0296
_refine_ls_shift/su_max 0.028
_refine_ls_shift/su_mean 0.003
_refine_ls_structure_factor_coef Fsqd
_refine_ls_weighting_details 'calc w=1/[\s^2^(Fo^2^)+(0.0214P)^2^+3.4977P] where P=(Fo^2^+2Fc^2^)/3'
_refine_ls_weighting_scheme calc
_refine_ls_wR_factor_gt 0.0628
_refine_ls_wR_factor_ref 0.0672
_reflns_number_gt 2672
_reflns_number_total 3404
_reflns_threshold_expression >2sigma(I)
_cod_data_source_file FeAg34LuRT.cif
_cod_data_source_block RT
_cod_depositor_comments
;
The following automatic conversions were performed:

'_symmetry_cell_setting' value 'Monoclinic' changed to 'monoclinic'
according to the built-in table from CIF Core dictionary named
'cif_core.dic' version 2.4.5 from 2014-11-21.

'_exptl_crystal_density_meas' value 'not measured' was changed to '?'
- the value is perceived as not measured.

Automatic conversion script
Id: cif_fix_values 6524 2018-11-02 12:15:13Z antanas 

 Releasing structure 3000245 into public domain as published material.
;
_cod_original_sg_symbol_H-M P2(1)/c
_cod_database_code 3000245

loop_
_symmetry_equiv_pos_as_xyz
'x, y, z'
'-x, y+1/2, -z+1/2'
'-x, -y, -z'
'x, -y-1/2, z-1/2'

loop_
_atom_site_label
_atom_site_type_symbol
_atom_site_fract_x
_atom_site_fract_y
_atom_site_fract_z
_atom_site_U_iso_or_equiv
_atom_site_adp_type
_atom_site_occupancy
_atom_site_symmetry_multiplicity
_atom_site_calc_flag
_atom_site_refinement_flags
_atom_site_disorder_assembly
_atom_site_disorder_group
C5 C -0.4492(8) 0.8354(5) 0.8249(9) 0.205(6) Uani 1 1 d . . .
H5A H -0.4385 0.7742 0.8424 0.307 Uiso 1 1 calc R . .
H5B H -0.5030 0.8388 0.7705 0.307 Uiso 1 1 calc R . .
H5C H -0.4923 0.8676 0.8720 0.307 Uiso 1 1 calc R . .
C3 C -0.3362(10) 0.8427(6) 0.6468(7) 0.171(4) Uani 1 1 d . . .
H3A H -0.3221 0.7795 0.6433 0.256 Uiso 1 1 calc R . .
H3B H -0.3061 0.8705 0.5927 0.256 Uiso 1 1 calc R . .
H3C H -0.4297 0.8545 0.6535 0.256 Uiso 1 1 calc R . .
C10 C 0.5904(7) 1.0985(5) 0.5710(4) 0.103(3) Uani 1 1 d . . .
H10A H 0.5212 1.0833 0.5277 0.155 Uiso 1 1 calc R . .
H10B H 0.6655 1.0596 0.5637 0.155 Uiso 1 1 calc R . .
H10C H 0.6177 1.1591 0.5618 0.155 Uiso 1 1 calc R . .
C12 C 0.7565(5) 1.1471(3) 0.7318(4) 0.0735(17) Uani 1 1 d . . .
H12A H 0.8038 1.1122 0.6888 0.110 Uiso 1 1 calc R . .
H12B H 0.8022 1.1442 0.7893 0.110 Uiso 1 1 calc R . .
H12C H 0.7524 1.2080 0.7119 0.110 Uiso 1 1 calc R . .
Ag1 Ag 0.08061(4) 1.23949(3) 0.50712(3) 0.05741(14) Uani 1 1 d . . .
Ag2 Ag -0.21173(4) 1.26320(2) 0.46997(2) 0.04968(13) Uani 1 1 d . . .
Fe1 Fe 0.14566(6) 0.99984(4) 0.76693(4) 0.03049(15) Uani 1 1 d . . .
N3 N 0.1908(4) 0.8955(2) 0.6727(2) 0.0474(10) Uani 1 1 d . . .
N6 N 0.2060(4) 0.9143(2) 0.8795(2) 0.0440(9) Uani 1 1 d . . .
N4 N 0.0904(4) 1.0869(2) 0.6561(3) 0.0488(10) Uani 1 1 d . . .
N5 N 0.1051(4) 1.1058(2) 0.8611(2) 0.0450(10) Uani 1 1 d . . .
N2 N 0.3535(4) 1.0475(2) 0.7569(2) 0.0400(9) Uani 1 1 d . . .
C17 C 0.0946(5) 1.1617(3) 0.9111(3) 0.0447(12) Uani 1 1 d . . .
C16 C 0.0820(5) 1.1404(3) 0.6024(3) 0.0526(13) Uani 1 1 d . . .
C15 C 0.2042(5) 0.8395(3) 0.6221(3) 0.0458(12) Uani 1 1 d . . .
C18 C 0.2161(5) 0.8629(3) 0.9344(3) 0.0430(11) Uani 1 1 d . . .
C9 C 0.5381(5) 1.0884(3) 0.6651(3) 0.0547(13) Uani 1 1 d . . .
C8 C 0.4101(5) 1.0573(3) 0.6768(3) 0.0477(12) Uani 1 1 d . . .
H8 H 0.3597 1.0422 0.6256 0.057 Uiso 1 1 calc R . .
C11 C 0.6156(5) 1.1108(3) 0.7401(4) 0.0525(13) Uani 1 1 d . . .
C7 C -0.1172(6) 0.9455(4) 0.8595(4) 0.0740(17) Uani 1 1 d . . .
H7 H -0.0691 0.9693 0.9082 0.089 Uiso 1 1 calc R . .
C13 C 0.5574(5) 1.1000(3) 0.8231(4) 0.0560(13) Uani 1 1 d . . .
H13 H 0.6057 1.1138 0.8756 0.067 Uiso 1 1 calc R . .
C14 C 0.4293(5) 1.0690(3) 0.8283(3) 0.0521(13) Uani 1 1 d . . .
H14 H 0.3933 1.0626 0.8851 0.063 Uiso 1 1 calc R . .
C6 C -0.2422(8) 0.9111(5) 0.8763(6) 0.099(2) Uani 1 1 d . . .
H6 H -0.2765 0.9123 0.9339 0.118 Uiso 1 1 calc R . .
C2 C -0.2630(8) 0.8777(4) 0.7224(6) 0.090(2) Uani 1 1 d . . .
C4 C -0.3109(8) 0.8768(4) 0.8086(8) 0.100(3) Uani 1 1 d . . .
C1 C -0.1305(6) 0.9153(3) 0.7098(5) 0.0739(17) Uani 1 1 d . . .
H1 H -0.0952 0.9168 0.6525 0.089 Uiso 1 1 calc R . .
N1 N -0.0596(4) 0.9475(2) 0.7793(3) 0.0518(10) Uani 1 1 d . . .

loop_
_atom_site_aniso_label
_atom_site_aniso_U_11
_atom_site_aniso_U_22
_atom_site_aniso_U_33
_atom_site_aniso_U_23
_atom_site_aniso_U_13
_atom_site_aniso_U_12
C5 0.064(6) 0.096(6) 0.457(19) 0.047(9) 0.067(9) -0.015(5)
C3 0.151(9) 0.146(8) 0.212(11) -0.089(8) -0.060(8) 0.019(7)
C10 0.088(5) 0.145(6) 0.078(4) -0.010(4) 0.043(4) -0.052(5)
C12 0.048(4) 0.057(3) 0.117(5) -0.008(3) 0.013(3) -0.010(3)
Ag1 0.0598(3) 0.0556(2) 0.0570(2) 0.03162(19) 0.00472(19) 0.00167(19)
Ag2 0.0601(3) 0.0447(2) 0.0444(2) -0.02060(17) 0.00304(17) 0.00136(18)
Fe1 0.0432(4) 0.0237(3) 0.0248(3) 0.0006(2) 0.0047(2) -0.0011(2)
N3 0.063(3) 0.037(2) 0.043(2) -0.0086(19) 0.006(2) -0.0036(19)
N6 0.053(3) 0.038(2) 0.041(2) 0.0118(19) 0.0054(18) 0.0017(18)
N4 0.057(3) 0.045(2) 0.045(2) 0.012(2) 0.0042(19) 0.001(2)
N5 0.060(3) 0.040(2) 0.035(2) -0.0095(18) 0.0065(19) 0.0032(19)
N2 0.045(2) 0.036(2) 0.038(2) 0.0015(17) 0.0018(18) -0.0032(17)
C17 0.048(3) 0.045(3) 0.041(3) -0.013(2) 0.003(2) 0.003(2)
C16 0.051(3) 0.053(3) 0.054(3) 0.021(3) 0.008(2) 0.004(3)
C15 0.055(3) 0.041(3) 0.041(3) -0.008(2) 0.005(2) -0.003(2)
C18 0.045(3) 0.043(3) 0.040(3) 0.007(2) 0.002(2) -0.002(2)
C9 0.056(4) 0.053(3) 0.056(3) 0.000(3) 0.016(3) -0.012(3)
C8 0.049(3) 0.051(3) 0.043(3) -0.003(2) 0.009(2) -0.010(2)
C11 0.044(3) 0.032(2) 0.082(4) -0.005(3) 0.010(3) 0.000(2)
C7 0.061(4) 0.072(4) 0.090(4) 0.033(3) 0.026(3) 0.002(3)
C13 0.050(4) 0.053(3) 0.065(3) -0.011(3) -0.006(3) -0.004(3)
C14 0.055(4) 0.056(3) 0.046(3) -0.004(2) 0.002(2) -0.005(3)
C6 0.074(6) 0.077(5) 0.147(7) 0.037(5) 0.040(5) 0.012(4)
C2 0.076(5) 0.040(3) 0.153(7) -0.035(4) -0.035(5) 0.007(3)
C4 0.069(6) 0.042(4) 0.188(10) 0.019(5) 0.015(6) 0.007(3)
C1 0.059(4) 0.052(3) 0.110(5) -0.024(3) -0.010(4) 0.002(3)
N1 0.049(3) 0.040(2) 0.067(3) 0.003(2) 0.007(2) -0.0025(19)

loop_
_atom_type_symbol
_atom_type_description
_atom_type_scat_dispersion_real
_atom_type_scat_dispersion_imag
_atom_type_scat_source
C C 0.0033 0.0016 'International Tables Vol C Tables 4.2.6.8 and 6.1.1.4'
H H 0.0000 0.0000 'International Tables Vol C Tables 4.2.6.8 and 6.1.1.4'
N N 0.0061 0.0033 'International Tables Vol C Tables 4.2.6.8 and 6.1.1.4'
Fe Fe 0.3463 0.8444 'International Tables Vol C Tables 4.2.6.8 and 6.1.1.4'
Ag Ag -0.8971 1.1015 'International Tables Vol C Tables 4.2.6.8 and 6.1.1.4'

loop_
_geom_angle_atom_site_label_1
_geom_angle_atom_site_label_2
_geom_angle_atom_site_label_3
_geom_angle
_geom_angle_site_symmetry_1
_geom_angle_site_symmetry_3
C4 C5 H5A 109.5 . .
C4 C5 H5B 109.5 . .
H5A C5 H5B 109.5 . .
C4 C5 H5C 109.5 . .
H5A C5 H5C 109.5 . .
H5B C5 H5C 109.5 . .
C2 C3 H3A 109.5 . .
C2 C3 H3B 109.5 . .
H3A C3 H3B 109.5 . .
C2 C3 H3C 109.5 . .
H3A C3 H3C 109.5 . .
H3B C3 H3C 109.5 . .
C9 C10 H10A 109.5 . .
C9 C10 H10B 109.5 . .
H10A C10 H10B 109.5 . .
C9 C10 H10C 109.5 . .
H10A C10 H10C 109.5 . .
H10B C10 H10C 109.5 . .
C11 C12 H12A 109.5 . .
C11 C12 H12B 109.5 . .
H12A C12 H12B 109.5 . .
C11 C12 H12C 109.5 . .
H12A C12 H12C 109.5 . .
H12B C12 H12C 109.5 . .
C16 Ag1 C17 175.70(19) . 4_585
C16 Ag1 Ag2 101.73(14) . .
C17 Ag1 Ag2 82.54(13) 4_585 .
C15 Ag2 C18 177.92(18) 3_576 2_556
C15 Ag2 Ag1 88.93(14) 3_576 .
C18 Ag2 Ag1 89.83(13) 2_556 .
N3 Fe1 N4 89.93(14) . .
N3 Fe1 N5 178.62(16) . .
N4 Fe1 N5 89.93(14) . .
N3 Fe1 N6 90.65(14) . .
N4 Fe1 N6 178.47(15) . .
N5 Fe1 N6 89.45(14) . .
N3 Fe1 N2 88.75(14) . .
N4 Fe1 N2 88.66(14) . .
N5 Fe1 N2 89.88(14) . .
N6 Fe1 N2 89.93(14) . .
N3 Fe1 N1 90.38(15) . .
N4 Fe1 N1 93.28(15) . .
N5 Fe1 N1 90.99(15) . .
N6 Fe1 N1 88.13(15) . .
N2 Fe1 N1 177.87(14) . .
C15 N3 Fe1 174.7(4) . .
C18 N6 Fe1 167.7(4) . .
C16 N4 Fe1 167.6(4) . .
C17 N5 Fe1 174.5(4) . .
C14 N2 C8 115.9(4) . .
C14 N2 Fe1 123.0(3) . .
C8 N2 Fe1 121.1(3) . .
N5 C17 Ag1 177.3(4) . 4_586
N4 C16 Ag1 176.0(5) . .
N3 C15 Ag2 175.3(4) . 3_576
N6 C18 Ag2 172.9(4) . 2_546
C8 C9 C11 119.1(5) . .
C8 C9 C10 119.6(5) . .
C11 C9 C10 121.3(5) . .
N2 C8 C9 124.4(5) . .
N2 C8 H8 117.8 . .
C9 C8 H8 117.8 . .
C9 C11 C13 116.6(5) . .
C9 C11 C12 121.7(5) . .
C13 C11 C12 121.8(5) . .
N1 C7 C6 125.6(7) . .
N1 C7 H7 117.2 . .
C6 C7 H7 117.2 . .
C14 C13 C11 120.4(5) . .
C14 C13 H13 119.8 . .
C11 C13 H13 119.8 . .
N2 C14 C13 123.7(5) . .
N2 C14 H14 118.1 . .
C13 C14 H14 118.1 . .
C4 C6 C7 117.9(8) . .
C4 C6 H6 121.0 . .
C7 C6 H6 121.0 . .
C4 C2 C3 123.0(9) . .
C4 C2 C1 117.5(7) . .
C3 C2 C1 119.5(9) . .
C6 C4 C2 121.4(8) . .
C6 C4 C5 119.6(10) . .
C2 C4 C5 119.0(10) . .
N1 C1 C2 120.8(6) . .
N1 C1 H1 119.6 . .
C2 C1 H1 119.6 . .
C1 N1 C7 116.7(5) . .
C1 N1 Fe1 122.9(4) . .
C7 N1 Fe1 120.4(4) . .

loop_
_geom_bond_atom_site_label_1
_geom_bond_atom_site_label_2
_geom_bond_distance
_geom_bond_site_symmetry_2
C5 C4 1.543(10) .
C5 H5A 0.9600 .
C5 H5B 0.9600 .
C5 H5C 0.9600 .
C3 C2 1.425(10) .
C3 H3A 0.9600 .
C3 H3B 0.9600 .
C3 H3C 0.9600 .
C10 C9 1.512(7) .
C10 H10A 0.9600 .
C10 H10B 0.9600 .
C10 H10C 0.9600 .
C12 C11 1.519(7) .
C12 H12A 0.9600 .
C12 H12B 0.9600 .
C12 H12C 0.9600 .
Ag1 C16 2.052(5) .
Ag1 C17 2.064(4) 4_585
Ag1 Ag2 2.9853(6) .
Ag2 C15 2.063(5) 3_576
Ag2 C18 2.064(5) 2_556
Fe1 N3 2.155(4) .
Fe1 N4 2.162(4) .
Fe1 N5 2.162(4) .
Fe1 N6 2.180(4) .
Fe1 N2 2.208(4) .
Fe1 N1 2.211(4) .
N3 C15 1.137(5) .
N6 C18 1.124(5) .
N4 C16 1.132(5) .
N5 C17 1.126(5) .
N2 C14 1.328(6) .
N2 C8 1.338(5) .
C17 Ag1 2.064(4) 4_586
C15 Ag2 2.063(5) 3_576
C18 Ag2 2.064(5) 2_546
C9 C8 1.378(6) .
C9 C11 1.383(7) .
C8 H8 0.9300 .
C11 C13 1.385(7) .
C7 N1 1.335(6) .
C7 C6 1.382(8) .
C7 H7 0.9300 .
C13 C14 1.368(7) .
C13 H13 0.9300 .
C14 H14 0.9300 .
C6 C4 1.308(11) .
C6 H6 0.9300 .
C2 C4 1.377(10) .
C2 C1 1.458(9) .
C1 N1 1.329(7) .
C1 H1 0.9300 .
